data_7003801
loop_
_publ_author_name
'Dutton, Jason L.'
'Sutrisno, Andre'
'Schurko, Robert W.'
'Ragogna, Paul J.'

_publ_section_title
;
 Synthesis and characterization of cationic selenium--nitrogen
 heterocycles from tert-butyl-DAB (DAB =
 1,4-di-tert-butyl-1,3-diazabutadiene) and SeX4via the reductive
 elimination of X2 (X = Cl, Br): a distinct contrast with tellurium
;
_journal_issue 26
_journal_name_full 'Dalton Transactions'
_journal_page_first 3470
_journal_page_last 3477
_journal_paper_doi 10.1039/b719779a
_journal_year 2008
_chemical_formula_sum 'C6 H11 Br N2 Se'
_chemical_formula_weight 270.04
_chemical_name_systematic
;
?
;
_space_group_IT_number 14
_symmetry_cell_setting monoclinic
_symmetry_space_group_name_Hall '-P 2ybc'
_symmetry_space_group_name_H-M 'P 1 21/c 1'
_atom_sites_solution_hydrogens geom
_atom_sites_solution_primary direct
_atom_sites_solution_secondary difmap
_audit_creation_method SHELXL-97
_cell_angle_alpha 90.00
_cell_angle_beta 104.47(3)
_cell_angle_gamma 90.00
_cell_formula_units_Z 4
_cell_length_a 9.7366(19)
_cell_length_b 9.3214(19)
_cell_length_c 10.070(2)
_cell_measurement_reflns_used 2112
_cell_measurement_temperature 150(2)
_cell_measurement_theta_max 27.48
_cell_measurement_theta_min 1.70
_cell_volume 884.9(3)
_computing_cell_refinement 'DENZO-SMN (Otwinowski & Minor, 1997)'
_computing_data_collection 'COLLECT (Nonius, 1997-2001)'
_computing_data_reduction DENZO-SMN
_computing_molecular_graphics 'SHELXTL/PC (Sheldrick, 2001)'
_computing_publication_material SHELXTL/PC
_computing_structure_refinement 'SHELXL-97 (Sheldrick, 1997)'
_computing_structure_solution 'SHELXS-97 (Sheldrick, 1990)'
_diffrn_ambient_temperature 150(2)
_diffrn_measured_fraction_theta_full .995
_diffrn_measured_fraction_theta_max .995
_diffrn_measurement_device_type 'Nonius Kappa-CCD'
_diffrn_measurement_method '\f scans, and \w scans with \k offsets'
_diffrn_radiation_monochromator graphite
_diffrn_radiation_source 'fine-focus sealed tube'
_diffrn_radiation_type MoK\a
_diffrn_radiation_wavelength 0.71073
_diffrn_reflns_av_R_equivalents 0.0634
_diffrn_reflns_av_sigmaI/netI 0.0688
_diffrn_reflns_limit_h_max 12
_diffrn_reflns_limit_h_min -12
_diffrn_reflns_limit_k_max 12
_diffrn_reflns_limit_k_min -11
_diffrn_reflns_limit_l_max 13
_diffrn_reflns_limit_l_min -13
_diffrn_reflns_number 3767
_diffrn_reflns_theta_full 27.52
_diffrn_reflns_theta_max 27.52
_diffrn_reflns_theta_min 2.16
_diffrn_standards_number 0
_exptl_absorpt_coefficient_mu 8.689
_exptl_absorpt_correction_T_max 0.3556
_exptl_absorpt_correction_T_min 0.2754
_exptl_absorpt_correction_type multi-scan
_exptl_absorpt_process_details 'DENZO-SMN (Otwinowski & Minor, 1997)'
_exptl_crystal_colour block
_exptl_crystal_density_diffrn 2.027
_exptl_crystal_density_method 'not measured'
_exptl_crystal_description yellow
_exptl_crystal_F_000 520
_exptl_crystal_size_max 0.20
_exptl_crystal_size_mid 0.18
_exptl_crystal_size_min 0.15
_refine_diff_density_max 1.146
_refine_diff_density_min -1.235
_refine_diff_density_rms .224
_refine_ls_extinction_method none
_refine_ls_goodness_of_fit_ref 1.074
_refine_ls_hydrogen_treatment mixed
_refine_ls_matrix_type full
_refine_ls_number_parameters 94
_refine_ls_number_reflns 2022
_refine_ls_number_restraints 0
_refine_ls_restrained_S_all 1.074
_refine_ls_R_factor_all 0.0652
_refine_ls_R_factor_gt 0.0487
_refine_ls_shift/su_max 0.000
_refine_ls_shift/su_mean 0.000
_refine_ls_structure_factor_coef Fsqd
_refine_ls_weighting_details 'calc w=1/[\s^2^(Fo^2^)+(0.0721P)^2^+0.4337P] where P=(Fo^2^+2Fc^2^)/3'
_refine_ls_weighting_scheme calc
_refine_ls_wR_factor_gt 0.1254
_refine_ls_wR_factor_ref 0.1323
_reflns_number_gt 1600
_reflns_number_total 2022
_reflns_threshold_expression >2sigma(I)
_cod_data_source_file b719779a.txt
_cod_data_source_block 06095
_cod_original_cell_volume 885.0(3)
_cod_original_sg_symbol_H-M P2(1)/c
_cod_database_code 7003801

loop_
_symmetry_equiv_pos_as_xyz
'x, y, z'
'-x, y+1/2, -z+1/2'
'-x, -y, -z'
'x, -y-1/2, z-1/2'

loop_
_atom_site_label
_atom_site_type_symbol
_atom_site_fract_x
_atom_site_fract_y
_atom_site_fract_z
_atom_site_U_iso_or_equiv
_atom_site_adp_type
_atom_site_occupancy
_atom_site_symmetry_multiplicity
_atom_site_calc_flag
_atom_site_refinement_flags
_atom_site_disorder_assembly
_atom_site_disorder_group
Br1 Br -0.21127(6) -0.00832(6) 0.36769(6) 0.0238(2) Uani 1 1 d . . .
Se1 Se 0.02672(6) 0.03694(7) 0.26732(5) 0.0194(2) Uani 1 1 d . . .
N1 N -0.0881(5) 0.1346(5) 0.1284(5) 0.0233(10) Uani 1 1 d . . .
C1 C -0.0199(6) 0.1841(6) 0.0434(6) 0.0228(12) Uani 1 1 d . . .
H1A H -0.0669 0.2400 -0.0334 0.027 Uiso 1 1 calc R . .
C2 C 0.1267(6) 0.1531(6) 0.0674(5) 0.0207(12) Uani 1 1 d . . .
H2A H 0.1831 0.1846 0.0085 0.025 Uiso 1 1 calc R . .
N2 N 0.1767(5) 0.0783(5) 0.1765(4) 0.0179(10) Uani 1 1 d . . .
C3 C 0.3283(6) 0.0367(6) 0.2319(5) 0.0201(12) Uani 1 1 d . . .
C6 C 0.3329(6) -0.1135(7) 0.2925(6) 0.0278(13) Uani 1 1 d . . .
H6A H 0.2808 -0.1143 0.3641 0.042 Uiso 1 1 calc R . .
H6B H 0.4318 -0.1411 0.3322 0.042 Uiso 1 1 calc R . .
H6C H 0.2892 -0.1815 0.2201 0.042 Uiso 1 1 calc R . .
C5 C 0.3927(6) 0.1446(6) 0.3436(6) 0.0235(12) Uani 1 1 d . . .
H5A H 0.3740 0.2421 0.3073 0.035 Uiso 1 1 calc R . .
H5B H 0.4953 0.1290 0.3741 0.035 Uiso 1 1 calc R . .
H5C H 0.3501 0.1320 0.4214 0.035 Uiso 1 1 calc R . .
C4 C 0.4068(6) 0.0387(8) 0.1181(6) 0.0310(15) Uani 1 1 d . . .
H4A H 0.3552 -0.0202 0.0411 0.047 Uiso 1 1 calc R . .
H4B H 0.5026 0.0000 0.1534 0.047 Uiso 1 1 calc R . .
H4C H 0.4129 0.1375 0.0870 0.047 Uiso 1 1 calc R . .

loop_
_atom_site_aniso_label
_atom_site_aniso_U_11
_atom_site_aniso_U_22
_atom_site_aniso_U_33
_atom_site_aniso_U_23
_atom_site_aniso_U_13
_atom_site_aniso_U_12
Br1 0.0193(3) 0.0239(4) 0.0296(4) 0.0013(2) 0.0090(3) -0.0008(2)
Se1 0.0175(3) 0.0213(4) 0.0201(3) 0.0008(2) 0.0060(2) 0.0022(2)
N1 0.022(2) 0.021(3) 0.027(3) -0.004(2) 0.007(2) 0.002(2)
C1 0.025(3) 0.019(3) 0.022(3) 0.003(2) 0.002(2) 0.003(2)
C2 0.025(3) 0.015(3) 0.023(3) -0.002(2) 0.006(2) 0.001(2)
N2 0.019(2) 0.017(2) 0.020(2) 0.0014(19) 0.0097(18) -0.0002(19)
C3 0.016(3) 0.029(3) 0.016(3) 0.003(2) 0.004(2) 0.003(2)
C6 0.028(3) 0.021(3) 0.035(3) 0.003(3) 0.009(3) 0.004(3)
C5 0.025(3) 0.018(3) 0.028(3) 0.001(2) 0.008(2) 0.001(2)
C4 0.028(3) 0.043(4) 0.025(3) 0.000(3) 0.013(3) 0.000(3)

loop_
_atom_type_symbol
_atom_type_description
_atom_type_scat_dispersion_real
_atom_type_scat_dispersion_imag
_atom_type_scat_source
C C .0033 .0016 'International Tables Vol C Tables 4.2.6.8 and 6.1.1.4'
H H .0000 .0000 'International Tables Vol C Tables 4.2.6.8 and 6.1.1.4'
N N .0061 .0033 'International Tables Vol C Tables 4.2.6.8 and 6.1.1.4'
Se Se -.0929 2.2259 'International Tables Vol C Tables 4.2.6.8 and 6.1.1.4'
Br Br -.2901 2.4595 'International Tables Vol C Tables 4.2.6.8 and 6.1.1.4'

loop_
_geom_angle_atom_site_label_1
_geom_angle_atom_site_label_2
_geom_angle_atom_site_label_3
_geom_angle
_geom_angle_site_symmetry_1
_geom_angle_site_symmetry_3
_geom_angle_publ_flag
N1 Se1 N2 85.9(2) . . ?
N1 Se1 Br1 86.97(15) . . ?
N2 Se1 Br1 172.76(13) . . ?
C1 N1 Se1 111.8(4) . . ?
N1 C1 C2 118.5(5) . . ?
N1 C1 H1A 120.8 . . ?
C2 C1 H1A 120.8 . . ?
N2 C2 C1 113.9(5) . . ?
N2 C2 H2A 123.0 . . ?
C1 C2 H2A 123.0 . . ?
C2 N2 C3 125.9(4) . . ?
C2 N2 Se1 109.9(4) . . ?
C3 N2 Se1 124.1(3) . . ?
N2 C3 C5 106.9(4) . . ?
N2 C3 C6 108.4(4) . . ?
C5 C3 C6 110.2(4) . . ?
N2 C3 C4 110.5(4) . . ?
C5 C3 C4 110.8(5) . . ?
C6 C3 C4 109.9(5) . . ?
C3 C6 H6A 109.5 . . ?
C3 C6 H6B 109.5 . . ?
H6A C6 H6B 109.5 . . ?
C3 C6 H6C 109.5 . . ?
H6A C6 H6C 109.5 . . ?
H6B C6 H6C 109.5 . . ?
C3 C5 H5A 109.5 . . ?
C3 C5 H5B 109.5 . . ?
H5A C5 H5B 109.5 . . ?
C3 C5 H5C 109.5 . . ?
H5A C5 H5C 109.5 . . ?
H5B C5 H5C 109.5 . . ?
C3 C4 H4A 109.5 . . ?
C3 C4 H4B 109.5 . . ?
H4A C4 H4B 109.5 . . ?
C3 C4 H4C 109.5 . . ?
H4A C4 H4C 109.5 . . ?
H4B C4 H4C 109.5 . . ?

loop_
_geom_bond_atom_site_label_1
_geom_bond_atom_site_label_2
_geom_bond_distance
_geom_bond_site_symmetry_2
_geom_bond_publ_flag
Br1 Se1 2.7820(10) . ?
Se1 N1 1.804(5) . ?
Se1 N2 1.945(4) . ?
N1 C1 1.293(7) . ?
C1 C2 1.417(7) . ?
C1 H1A 0.9500 . ?
C2 N2 1.289(7) . ?
C2 H2A 0.9500 . ?
N2 C3 1.493(7) . ?
C3 C5 1.522(8) . ?
C3 C6 1.523(8) . ?
C3 C4 1.528(7) . ?
C6 H6A 0.9800 . ?
C6 H6B 0.9800 . ?
C6 H6C 0.9800 . ?
C5 H5A 0.9800 . ?
C5 H5B 0.9800 . ?
C5 H5C 0.9800 . ?
C4 H4A 0.9800 . ?
C4 H4B 0.9800 . ?
C4 H4C 0.9800 . ?

loop_
_geom_torsion_atom_site_label_1
_geom_torsion_atom_site_label_2
_geom_torsion_atom_site_label_3
_geom_torsion_atom_site_label_4
_geom_torsion
_geom_torsion_site_symmetry_1
_geom_torsion_site_symmetry_2
_geom_torsion_site_symmetry_3
_geom_torsion_site_symmetry_4
_geom_torsion_publ_flag
N2 Se1 N1 C1 -1.3(4) . . . . ?
Br1 Se1 N1 C1 179.8(4) . . . . ?
Se1 N1 C1 C2 1.7(7) . . . . ?
N1 C1 C2 N2 -1.0(8) . . . . ?
C1 C2 N2 C3 -176.3(5) . . . . ?
C1 C2 N2 Se1 -0.1(6) . . . . ?
N1 Se1 N2 C2 0.8(4) . . . . ?
Br1 Se1 N2 C2 9.7(14) . . . . ?
N1 Se1 N2 C3 177.0(4) . . . . ?
Br1 Se1 N2 C3 -174.1(9) . . . . ?
C2 N2 C3 C5 97.4(6) . . . . ?
Se1 N2 C3 C5 -78.3(5) . . . . ?
C2 N2 C3 C6 -143.8(5) . . . . ?
Se1 N2 C3 C6 40.6(6) . . . . ?
C2 N2 C3 C4 -23.3(8) . . . . ?
Se1 N2 C3 C4 161.1(4) . . . . ?
